data_7005836
loop_
_publ_author_name
'Puntus, Lada'
'Zhuravlev, Konstantin'
'Lyssenko, Konstantin'
'Antipin, Mikhail'
'Pekareva, Irina'

_publ_section_title
;
 Luminescence and structural properties of lanthanide complexes of
 Schiff bases derived from pyridoxal and amino acids.
;
_journal_issue 36
_journal_name_full 'Dalton transactions (Cambridge, England : 2003)'
_journal_page_first 4079
_journal_page_last 4088
_journal_paper_doi 10.1039/B706020C
_journal_year 2007
_chemical_formula_moiety 'C12 H19 Eu N2 O10, H2 O'
_chemical_formula_sum 'C12 H21 Eu N2 O11'
_chemical_formula_weight 521.27
_chemical_name_systematic
;
?
;
_space_group_IT_number 15
_symmetry_cell_setting monoclinic
_symmetry_space_group_name_Hall '-C 2yc'
_symmetry_space_group_name_H-M 'C 1 2/c 1'
_atom_sites_solution_hydrogens mixed
_atom_sites_solution_primary direct
_atom_sites_solution_secondary difmap
_audit_creation_method SHELXL-97
_cell_angle_alpha 90.00
_cell_angle_beta 90.6985(12)
_cell_angle_gamma 90.00
_cell_formula_units_Z 8
_cell_length_a 15.4180(10)
_cell_length_b 8.4575(5)
_cell_length_c 26.0158(17)
_cell_measurement_reflns_used 1024
_cell_measurement_temperature 100(2)
_cell_measurement_theta_max 29.20
_cell_measurement_theta_min 2.20
_cell_volume 3392.1(4)
_computing_cell_refinement 'Bruker SAINT'
_computing_data_collection 'Bruker APEX II'
_computing_data_reduction 'Bruker SAINT'
_computing_molecular_graphics 'Bruker SHELXTL'
_computing_publication_material 'Bruker SHELXTL'
_computing_structure_refinement 'SHELXL-97 (Sheldrick, 1997)'
_computing_structure_solution 'SHELXS-97 (Sheldrick, 1997)'
_diffrn_ambient_temperature 100(2)
_diffrn_measured_fraction_theta_full 0.999
_diffrn_measured_fraction_theta_max 0.999
_diffrn_measurement_device_type 'Bruker APEX II CCD area detector''
_diffrn_measurement_method 'omega scans'
_diffrn_radiation_monochromator graphite
_diffrn_radiation_source 'fine-focus sealed tube'
_diffrn_radiation_type MoK\a
_diffrn_radiation_wavelength 0.71073
_diffrn_reflns_av_R_equivalents 0.0309
_diffrn_reflns_av_sigmaI/netI 0.0298
_diffrn_reflns_limit_h_max 16
_diffrn_reflns_limit_h_min -20
_diffrn_reflns_limit_k_max 11
_diffrn_reflns_limit_k_min -11
_diffrn_reflns_limit_l_max 35
_diffrn_reflns_limit_l_min -35
_diffrn_reflns_number 15841
_diffrn_reflns_theta_full 29.00
_diffrn_reflns_theta_max 29.00
_diffrn_reflns_theta_min 2.64
_exptl_absorpt_coefficient_mu 3.761
_exptl_absorpt_correction_T_max 0.621
_exptl_absorpt_correction_T_min 0.478
_exptl_absorpt_correction_type multi-scan
_exptl_absorpt_process_details SADABS
_exptl_crystal_colour yellow
_exptl_crystal_density_diffrn 2.041
_exptl_crystal_density_method 'not measured'
_exptl_crystal_description prism
_exptl_crystal_F_000 2064
_exptl_crystal_size_max 0.23
_exptl_crystal_size_mid 0.16
_exptl_crystal_size_min 0.14
_refine_diff_density_max 1.019
_refine_diff_density_min -0.997
_refine_diff_density_rms 0.125
_refine_ls_extinction_method none
_refine_ls_goodness_of_fit_ref 1.064
_refine_ls_hydrogen_treatment constr
_refine_ls_matrix_type full
_refine_ls_number_parameters 263
_refine_ls_number_reflns 4496
_refine_ls_number_restraints 14
_refine_ls_restrained_S_all 1.063
_refine_ls_R_factor_all 0.0336
_refine_ls_R_factor_gt 0.0272
_refine_ls_shift/su_max 0.000
_refine_ls_shift/su_mean 0.000
_refine_ls_structure_factor_coef Fsqd
_refine_ls_weighting_details 'calc w=1/[\s^2^(Fo^2^)+(0.0213P)^2^+14.7069P] where P=(Fo^2^+2Fc^2^)/3'
_refine_ls_weighting_scheme calc
_refine_ls_wR_factor_gt 0.0566
_refine_ls_wR_factor_ref 0.0587
_reflns_number_gt 3965
_reflns_number_total 4496
_reflns_threshold_expression I>2\s(I)
_cod_data_source_file B706020C.txt
_cod_data_source_block comp1
_cod_depositor_comments
;
The following automatic conversions were performed:
'_symmetry_cell_setting' value 'Monoclinic' changed to 'monoclinic'
according to '/home/saulius/struct/CIF-dictionaries/cif_core.dic'
dictionary named 'cif_core.dic' version 2.4.1 from 2010-06-29.

Automatic conversion script
Id: cif_fix_enum 1527 2010-12-29 10:47:43Z saulius 
;
_cod_original_sg_symbol_H-M 'C 2/c'
_cod_database_code 7005836

loop_
_symmetry_equiv_pos_as_xyz
'x, y, z'
'-x, y, -z+1/2'
'x+1/2, y+1/2, z'
'-x+1/2, y+1/2, -z+1/2'
'-x, -y, -z'
'x, -y, z-1/2'
'-x+1/2, -y+1/2, -z'
'x+1/2, -y+1/2, z-1/2'

loop_
_atom_site_label
_atom_site_type_symbol
_atom_site_fract_x
_atom_site_fract_y
_atom_site_fract_z
_atom_site_U_iso_or_equiv
_atom_site_adp_type
_atom_site_occupancy
_atom_site_symmetry_multiplicity
_atom_site_calc_flag
_atom_site_refinement_flags
_atom_site_disorder_assembly
_atom_site_disorder_group
Eu1 Eu 0.201736(10) 0.487145(15) 0.340015(5) 0.00954(5) Uani 1 1 d . . .
O1 O 0.27943(15) 0.5053(3) 0.41397(8) 0.0173(5) Uani 1 1 d . E .
O2 O 0.01644(18) 0.5690(4) 0.54850(13) 0.0388(7) Uani 1 1 d . . .
H2O H -0.0245 0.5513 0.5662 0.047 Uiso 1 1 d R . .
O3 O 0.05214(15) 0.5153(3) 0.31687(9) 0.0192(5) Uani 1 1 d . E .
O4 O -0.08725(16) 0.5733(3) 0.31666(10) 0.0259(6) Uani 1 1 d . E .
O5 O 0.19641(17) 0.7567(3) 0.30935(9) 0.0218(5) Uani 1 1 d . E .
O6 O 0.13106(17) 0.9879(3) 0.30078(10) 0.0245(5) Uani 1 1 d . E .
N1 N 0.29736(18) 0.4265(3) 0.54885(10) 0.0165(6) Uani 1 1 d . . .
O1W O 0.11832(16) 0.3030(3) 0.39337(9) 0.0178(5) Uani 1 1 d . E .
H1WA H 0.1391 0.2353 0.4111 0.021 Uiso 1 1 d R . .
H1WB H 0.1058 0.2611 0.3668 0.021 Uiso 1 1 d R . .
O2W O 0.34182(15) 0.5311(3) 0.30221(9) 0.0184(5) Uani 1 1 d . E .
H2WB H 0.3487 0.5061 0.2729 0.022 Uiso 1 1 d R . .
H2WA H 0.3666 0.6005 0.3172 0.022 Uiso 1 1 d R . .
O3W O 0.17839(15) 0.4030(3) 0.25218(9) 0.0192(5) Uani 1 1 d . E .
H3WB H 0.1475 0.4499 0.2325 0.023 Uiso 1 1 d R . .
H3WA H 0.2096 0.3524 0.2341 0.023 Uiso 1 1 d R . .
O4W O 0.26113(15) 0.2218(3) 0.32869(9) 0.0171(5) Uani 1 1 d . E .
H4WB H 0.2197 0.1660 0.3248 0.020 Uiso 1 1 d R . .
H4WA H 0.3094 0.1911 0.3236 0.020 Uiso 1 1 d R . .
O5W O 0.4960(8) 0.6946(13) 0.3239(3) 0.0314(17) Uani 0.50 1 d PD A 1
O5W' O 0.4865(7) 0.6978(13) 0.3031(3) 0.0314(17) Uani 0.50 1 d PD B 2
H5WB H 0.527(2) 0.634(4) 0.3075(12) 0.038 Uiso 1 1 d D C 2
H5WA H 0.504(3) 0.7852(18) 0.3119(13) 0.038 Uiso 1 1 d D D 2
C1 C 0.3142(2) 0.4334(4) 0.49883(12) 0.0149(6) Uani 1 1 d . E .
C2 C 0.2586(2) 0.5092(3) 0.46233(11) 0.0125(6) Uani 1 1 d . . .
C3 C 0.1856(2) 0.5895(3) 0.48200(11) 0.0126(6) Uani 1 1 d D E .
C4 C 0.1702(2) 0.5841(4) 0.53553(12) 0.0150(6) Uani 1 1 d . . .
C5 C 0.2262(2) 0.5001(4) 0.56640(11) 0.0171(6) Uani 1 1 d . E .
H5A H 0.2142 0.4935 0.6021 0.020 Uiso 1 1 calc R . .
C6 C 0.3953(2) 0.3550(4) 0.48027(13) 0.0214(7) Uani 1 1 d . . .
H6A H 0.4331 0.3302 0.5097 0.032 Uiso 1 1 calc R E .
H6B H 0.4256 0.4264 0.4569 0.032 Uiso 1 1 calc R . .
H6C H 0.3801 0.2572 0.4621 0.032 Uiso 1 1 calc R . .
C7 C 0.0921(2) 0.6594(4) 0.55981(13) 0.0214(7) Uani 1 1 d . E .
H7A H 0.1009 0.6655 0.5975 0.026 Uiso 1 1 calc R . .
H7B H 0.0846 0.7683 0.5465 0.026 Uiso 1 1 calc R . .
N2 N 0.1351(2) 0.6847(4) 0.39932(12) 0.0121(8) Uani 0.802(6) 1 d PD E 1
C8 C 0.1355(3) 0.6945(4) 0.44827(14) 0.0139(9) Uani 0.802(6) 1 d PD E 1
H8A H 0.1014 0.7747 0.4637 0.017 Uiso 0.802(6) 1 calc PR E 1
C9 C 0.0897(2) 0.8109(4) 0.37084(14) 0.0123(8) Uani 0.802(6) 1 d PD E 1
H9A H 0.0862 0.9060 0.3936 0.015 Uiso 0.802(6) 1 calc PR E 1
C10 C -0.0022(3) 0.7617(4) 0.35582(15) 0.0151(8) Uani 0.802(6) 1 d PD E 1
H10A H -0.0272 0.8443 0.3331 0.018 Uiso 0.802(6) 1 calc PR E 1
H10B H -0.0375 0.7585 0.3873 0.018 Uiso 0.802(6) 1 calc PR E 1
C11 C -0.0109(2) 0.6021(4) 0.32852(12) 0.0163(6) Uani 1 1 d D . .
C12 C 0.1410(2) 0.8569(4) 0.32218(13) 0.0200(7) Uani 1 1 d . . .
N2' N 0.1028(8) 0.6343(17) 0.4013(4) 0.0121(8) Uani 0.198(6) 1 d PD E 2
C8' C 0.1141(7) 0.648(2) 0.4498(4) 0.0139(9) Uani 0.198(6) 1 d PD E 2
H8'A H 0.0700 0.7036 0.4674 0.017 Uiso 0.198(6) 1 calc PR E 2
C9' C 0.0280(8) 0.6994(12) 0.3727(3) 0.0123(8) Uani 0.198(6) 1 d PD E 2
H9'A H -0.0193 0.7137 0.3983 0.015 Uiso 0.198(6) 1 calc PR E 2
C10' C 0.0493(11) 0.8637(14) 0.3524(6) 0.0151(8) Uani 0.198(6) 1 d PD E 2
H10E H 0.0537 0.9395 0.3814 0.018 Uiso 0.198(6) 1 calc PR E 2
H10C H 0.0027 0.9001 0.3288 0.018 Uiso 0.198(6) 1 calc PR E 2

loop_
_atom_site_aniso_label
_atom_site_aniso_U_11
_atom_site_aniso_U_22
_atom_site_aniso_U_33
_atom_site_aniso_U_23
_atom_site_aniso_U_13
_atom_site_aniso_U_12
Eu1 0.00910(8) 0.01076(7) 0.00880(7) 0.00002(5) 0.00087(5) 0.00141(6)
O1 0.0153(12) 0.0246(12) 0.0121(10) -0.0013(9) 0.0010(8) 0.0020(10)
O2 0.0115(14) 0.0481(17) 0.057(2) 0.0152(15) 0.0062(13) 0.0015(12)
O3 0.0118(11) 0.0303(13) 0.0154(10) -0.0015(9) -0.0010(8) 0.0066(10)
O4 0.0109(13) 0.0383(14) 0.0283(14) -0.0051(11) -0.0022(10) 0.0074(11)
O5 0.0348(16) 0.0156(11) 0.0153(11) 0.0031(9) 0.0045(10) 0.0014(10)
O6 0.0250(14) 0.0250(12) 0.0234(12) -0.0001(10) 0.0019(10) 0.0110(11)
N1 0.0163(15) 0.0216(13) 0.0117(12) 0.0010(10) -0.0021(10) 0.0054(11)
O1W 0.0204(13) 0.0198(11) 0.0132(11) 0.0038(8) -0.0026(9) 0.0013(9)
O2W 0.0146(12) 0.0242(11) 0.0166(11) -0.0025(9) 0.0011(9) -0.0045(9)
O3W 0.0164(13) 0.0290(12) 0.0123(11) -0.0064(9) -0.0006(9) 0.0068(10)
O4W 0.0090(12) 0.0168(10) 0.0255(12) -0.0011(9) 0.0028(9) 0.0037(9)
O5W 0.012(3) 0.0266(16) 0.055(6) -0.018(4) -0.008(4) -0.0015(16)
O5W' 0.012(3) 0.0266(16) 0.055(6) -0.018(4) -0.008(4) -0.0015(16)
C1 0.0127(16) 0.0165(14) 0.0154(14) 0.0005(11) -0.0007(12) 0.0003(12)
C2 0.0127(15) 0.0134(13) 0.0113(13) -0.0017(10) -0.0002(11) -0.0030(11)
C3 0.0137(16) 0.0133(13) 0.0107(13) -0.0001(10) -0.0031(11) 0.0002(11)
C4 0.0129(16) 0.0183(14) 0.0138(14) -0.0002(11) -0.0004(12) 0.0002(12)
C5 0.0179(16) 0.0234(16) 0.0099(13) 0.0022(11) 0.0006(11) 0.0011(13)
C6 0.0163(18) 0.0309(17) 0.0170(16) -0.0005(13) 0.0009(13) 0.0072(15)
C7 0.0187(19) 0.0347(19) 0.0108(14) -0.0003(13) 0.0001(12) 0.0085(15)
N2 0.009(2) 0.0151(17) 0.0121(14) 0.0005(12) 0.0000(13) 0.0027(12)
C8 0.016(2) 0.013(2) 0.0128(16) 0.0011(14) 0.0028(15) 0.0030(15)
C9 0.014(2) 0.0128(16) 0.0103(16) -0.0002(12) 0.0012(14) 0.0004(14)
C10 0.012(2) 0.0181(18) 0.0156(18) -0.0012(14) 0.0013(15) 0.0026(15)
C11 0.0143(17) 0.0213(15) 0.0134(14) -0.0041(11) 0.0037(12) -0.0029(12)
C12 0.0228(19) 0.0199(15) 0.0174(16) -0.0034(12) 0.0077(14) -0.0085(14)
N2' 0.009(2) 0.0151(17) 0.0121(14) 0.0005(12) 0.0000(13) 0.0027(12)
C8' 0.016(2) 0.013(2) 0.0128(16) 0.0011(14) 0.0028(15) 0.0030(15)
C9' 0.014(2) 0.0128(16) 0.0103(16) -0.0002(12) 0.0012(14) 0.0004(14)
C10' 0.012(2) 0.0181(18) 0.0156(18) -0.0012(14) 0.0013(15) 0.0026(15)

loop_
_atom_type_symbol
_atom_type_description
_atom_type_scat_dispersion_real
_atom_type_scat_dispersion_imag
_atom_type_scat_source
C C 0.0033 0.0016 'International Tables Vol C Tables 4.2.6.8 and 6.1.1.4'
H H 0.0000 0.0000 'International Tables Vol C Tables 4.2.6.8 and 6.1.1.4'
N N 0.0061 0.0033 'International Tables Vol C Tables 4.2.6.8 and 6.1.1.4'
O O 0.0106 0.0060 'International Tables Vol C Tables 4.2.6.8 and 6.1.1.4'
Eu Eu -0.1578 3.6682 'International Tables Vol C Tables 4.2.6.8 and 6.1.1.4'

loop_
_geom_angle_atom_site_label_1
_geom_angle_atom_site_label_2
_geom_angle_atom_site_label_3
_geom_angle
_geom_angle_site_symmetry_1
_geom_angle_site_symmetry_3
_geom_angle_publ_flag
O1 Eu1 O3 135.09(8) . . ?
O1 Eu1 O2W 82.45(8) . . ?
O3 Eu1 O2W 138.44(8) . . ?
O1 Eu1 O3W 153.74(8) . . ?
O3 Eu1 O3W 70.05(8) . . ?
O2W Eu1 O3W 77.51(8) . . ?
O1 Eu1 O5 103.44(8) . . ?
O3 Eu1 O5 78.10(9) . . ?
O2W Eu1 O5 75.34(8) . . ?
O3W Eu1 O5 87.81(8) . . ?
O1 Eu1 O4W 88.26(8) . . ?
O3 Eu1 O4W 115.06(8) . . ?
O2W Eu1 O4W 75.75(8) . . ?
O3W Eu1 O4W 70.55(8) . . ?
O5 Eu1 O4W 146.95(8) . . ?
O1 Eu1 O1W 80.68(8) . . ?
O3 Eu1 O1W 72.27(8) . . ?
O2W Eu1 O1W 143.56(8) . . ?
O3W Eu1 O1W 105.92(8) . . ?
O5 Eu1 O1W 140.15(8) . . ?
O4W Eu1 O1W 71.69(8) . . ?
O1 Eu1 N2 69.33(9) . . ?
O3 Eu1 N2 71.73(10) . . ?
O2W Eu1 N2 121.62(10) . . ?
O3W Eu1 N2 136.22(9) . . ?
O5 Eu1 N2 63.97(9) . . ?
O4W Eu1 N2 147.65(9) . . ?
O1W Eu1 N2 81.58(10) . . ?
O1 Eu1 N2' 75.5(2) . . ?
O3 Eu1 N2' 61.6(3) . . ?
O2W Eu1 N2' 136.6(4) . . ?
O3W Eu1 N2' 130.8(2) . . ?
O5 Eu1 N2' 74.2(3) . . ?
O4W Eu1 N2' 138.9(3) . . ?
O1W Eu1 N2' 68.6(3) . . ?
N2 Eu1 N2' 15.0(3) . . ?
O1 Eu1 H1WB 97.1 . . ?
O3 Eu1 H1WB 65.0 . . ?
O2W Eu1 H1WB 139.5 . . ?
O3W Eu1 H1WB 87.5 . . ?
O5 Eu1 H1WB 142.1 . . ?
O4W Eu1 H1WB 63.8 . . ?
O1W Eu1 H1WB 18.4 . . ?
N2 Eu1 H1WB 95.1 . . ?
N2' Eu1 H1WB 80.8 . . ?
O1 Eu1 H2WA 71.5 . . ?
O3 Eu1 H2WA 142.4 . . ?
O2W Eu1 H2WA 15.6 . . ?
O3W Eu1 H2WA 91.5 . . ?
O5 Eu1 H2WA 68.4 . . ?
O4W Eu1 H2WA 86.9 . . ?
O1W Eu1 H2WA 145.3 . . ?
N2 Eu1 H2WA 106.5 . . ?
N2' Eu1 H2WA 121.4 . . ?
H1WB Eu1 H2WA 149.3 . . ?
O1 Eu1 H4WB 97.8 . . ?
O3 Eu1 H4WB 99.2 . . ?
O2W Eu1 H4WB 90.1 . . ?
O3W Eu1 H4WB 65.7 . . ?
O5 Eu1 H4WB 152.2 . . ?
O4W Eu1 H4WB 16.3 . . ?
O1W Eu1 H4WB 60.8 . . ?
N2 Eu1 H4WB 142.0 . . ?
N2' Eu1 H4WB 129.3 . . ?
H1WB Eu1 H4WB 49.7 . . ?
H2WA Eu1 H4WB 102.4 . . ?
C2 O1 Eu1 133.6(2) . . ?
C7 O2 H2O 129.2 . . ?
C11 O3 Eu1 138.1(2) . . ?
C12 O5 Eu1 124.8(2) . . ?
C1 N1 C5 118.7(3) . . ?
Eu1 O1W H1WA 124.7 . . ?
Eu1 O1W H1WB 85.1 . . ?
H1WA O1W H1WB 105.8 . . ?
Eu1 O2W H2WB 118.6 . . ?
Eu1 O2W H2WA 109.9 . . ?
H2WB O2W H2WA 126.2 . . ?
Eu1 O3W H3WB 122.6 . . ?
Eu1 O3W H3WA 128.9 . . ?
H3WB O3W H3WA 104.3 . . ?
Eu1 O4W H4WB 104.9 . . ?
Eu1 O4W H4WA 132.0 . . ?
H4WB O4W H4WA 122.0 . . ?
H5WB O5W H5WA 107(4) . . ?
H5WB O5W' H5WA 107(4) . . ?
N1 C1 C2 123.3(3) . . ?
N1 C1 C6 117.9(3) . . ?
C2 C1 C6 118.8(3) . . ?
O1 C2 C3 124.6(3) . . ?
O1 C2 C1 118.7(3) . . ?
C3 C2 C1 116.7(3) . . ?
C2 C3 C4 118.9(3) . . ?
C2 C3 C8 119.4(3) . . ?
C4 C3 C8 121.1(3) . . ?
C2 C3 C8' 123.5(6) . . ?
C4 C3 C8' 116.1(6) . . ?
C5 C4 C3 118.7(3) . . ?
C5 C4 C7 118.3(3) . . ?
C3 C4 C7 122.9(3) . . ?
N1 C5 C4 123.5(3) . . ?
N1 C5 H5A 118.3 . . ?
C4 C5 H5A 118.3 . . ?
C1 C6 H6A 109.5 . . ?
C1 C6 H6B 109.5 . . ?
H6A C6 H6B 109.5 . . ?
C1 C6 H6C 109.5 . . ?
H6A C6 H6C 109.5 . . ?
H6B C6 H6C 109.5 . . ?
O2 C7 C4 110.1(3) . . ?
O2 C7 H7A 109.6 . . ?
C4 C7 H7A 109.6 . . ?
O2 C7 H7B 109.6 . . ?
C4 C7 H7B 109.6 . . ?
H7A C7 H7B 108.2 . . ?
C8 N2 C9 116.9(3) . . ?
C8 N2 Eu1 131.4(2) . . ?
C9 N2 Eu1 111.7(2) . . ?
N2 C8 C3 123.8(3) . . ?
N2 C8 H8A 118.1 . . ?
C3 C8 H8A 118.1 . . ?
N2 C9 C10 111.5(3) . . ?
N2 C9 C12 110.5(3) . . ?
C10 C9 C12 109.9(3) . . ?
N2 C9 H9A 108.3 . . ?
C10 C9 H9A 108.3 . . ?
C12 C9 H9A 108.3 . . ?
C9 C10 C11 115.9(3) . . ?
C9 C10 H10A 108.3 . . ?
C11 C10 H10A 108.3 . . ?
C9 C10 H10B 108.3 . . ?
C11 C10 H10B 108.3 . . ?
H10A C10 H10B 107.4 . . ?
O4 C11 O3 124.1(3) . . ?
O4 C11 C10 111.6(3) . . ?
O3 C11 C10 124.2(3) . . ?
O4 C11 C9' 131.0(6) . . ?
O3 C11 C9' 101.4(6) . . ?
O6 C12 O5 124.2(3) . . ?
O6 C12 C9 121.8(3) . . ?
O5 C12 C9 113.8(3) . . ?
O6 C12 C10' 94.7(5) . . ?
O5 C12 C10' 138.8(5) . . ?
C8' N2' C9' 124.2(7) . . ?
C8' N2' Eu1 126.0(8) . . ?
C9' N2' Eu1 109.8(7) . . ?
N2' C8' C3 129.0(10) . . ?
N2' C8' H8'A 115.5 . . ?
C3 C8' H8'A 115.5 . . ?
N2' C9' C10' 110.2(11) . . ?
N2' C9' C11 118.4(9) . . ?
C10' C9' C11 108.3(9) . . ?
N2' C9' H9'A 106.4 . . ?
C10' C9' H9'A 106.4 . . ?
C11 C9' H9'A 106.4 . . ?
C9' C10' C12 109.2(11) . . ?
C9' C10' H10E 109.8 . . ?
C12 C10' H10E 109.8 . . ?
C9' C10' H10C 109.8 . . ?
C12 C10' H10C 109.8 . . ?
H10E C10' H10C 108.3 . . ?

loop_
_geom_bond_atom_site_label_1
_geom_bond_atom_site_label_2
_geom_bond_distance
_geom_bond_site_symmetry_2
_geom_bond_publ_flag
Eu1 O1 2.259(2) . ?
Eu1 O3 2.389(2) . ?
Eu1 O2W 2.413(2) . ?
Eu1 O3W 2.416(2) . ?
Eu1 O5 2.416(2) . ?
Eu1 O4W 2.443(2) . ?
Eu1 O1W 2.459(2) . ?
Eu1 N2 2.504(3) . ?
Eu1 N2' 2.545(13) . ?
Eu1 H1WB 2.5202 . ?
Eu1 H2WA 2.7879 . ?
Eu1 H4WB 2.7594 . ?
O1 C2 1.302(3) . ?
O2 C7 1.422(5) . ?
O2 H2O 0.8000 . ?
O3 C11 1.258(4) . ?
O4 C11 1.237(4) . ?
O5 C12 1.252(4) . ?
O6 C12 1.248(4) . ?
N1 C1 1.331(4) . ?
N1 C5 1.346(4) . ?
O1W H1WA 0.7995 . ?
O1W H1WB 0.7988 . ?
O2W H2WB 0.7999 . ?
O2W H2WA 0.7994 . ?
O3W H3WB 0.7994 . ?
O3W H3WA 0.8007 . ?
O4W H4WB 0.8003 . ?
O4W H4WA 0.8001 . ?
O5W H5WB 0.823 . ?
O5W H5WA 0.836 . ?
O5W' H5WB 0.832 . ?
O5W' H5WA 0.819 . ?
C1 C2 1.424(4) . ?
C1 C6 1.501(4) . ?
C2 C3 1.416(4) . ?
C3 C4 1.416(4) . ?
C3 C8 1.462(4) . ?
C3 C8' 1.462(5) . ?
C4 C5 1.371(4) . ?
C4 C7 1.507(4) . ?
C5 H5A 0.9500 . ?
C6 H6A 0.9800 . ?
C6 H6B 0.9800 . ?
C6 H6C 0.9800 . ?
C7 H7A 0.9900 . ?
C7 H7B 0.9900 . ?
N2 C8 1.276(4) . ?
N2 C9 1.471(5) . ?
C8 H8A 0.9500 . ?
C9 C10 1.524(5) . ?
C9 C12 1.550(5) . ?
C9 H9A 1.0000 . ?
C10 C11 1.530(5) . ?
C10 H10A 0.9900 . ?
C10 H10B 0.9900 . ?
C11 C9' 1.531(5) . ?
C12 C10' 1.626(16) . ?
N2' C8' 1.276(4) . ?
N2' C9' 1.472(5) . ?
C8' H8'A 0.9500 . ?
C9' C10' 1.524(5) . ?
C9' H9'A 1.0000 . ?
C10' H10E 0.9900 . ?
C10' H10C 0.9900 . ?
